data_1100169
loop_
_publ_author_name
'Mohammad Abul-Haj'
'Miguel Quiros'
'Juan M. Salas'

_journal_name_full Polyhedron
_journal_page_first 2373
_journal_page_last 2379
_journal_paper_doi 10.1016/j.poly.2004.07.024
_journal_volume 23
_journal_year 2004
_chemical_absolute_configuration ad
_chemical_formula_sum 'C20 H20 N16 O8 Pd2'
_chemical_formula_weight 825.32
_chemical_name_systematic
;
 Tetrakis(4,5-dihydro-1,2,4-triazolo[1,5-a]pyrimidinate-5-one-mu-N3,N4)
dipalladium(II) tetrahydrate
;
_space_group_IT_number 20
_symmetry_cell_setting orthorhombic
_symmetry_space_group_name_Hall 'C 2c 2'
_symmetry_space_group_name_H-M 'C 2 2 21'
_atom_sites_solution_hydrogens geom
_atom_sites_solution_primary direct
_atom_sites_solution_secondary difmap
_cell_angle_alpha 90.00
_cell_angle_beta 90.00
_cell_angle_gamma 90.00
_cell_formula_units_Z 8
_cell_length_a 12.864(2)
_cell_length_b 14.634(2)
_cell_length_c 30.703(3)
_cell_measurement_reflns_used 39
_cell_measurement_temperature 293(2)
_cell_measurement_theta_max 12.51
_cell_measurement_theta_min 5.14
_cell_volume 5779.7(14)
_diffrn_ambient_temperature 293(2)
_diffrn_detector_area_resol_mean ?
_diffrn_measured_fraction_theta_full 0.986
_diffrn_measured_fraction_theta_max 0.986
_diffrn_measurement_device_type 'Siemens P4'
_diffrn_measurement_method '2\q/\w scans'
_diffrn_radiation_monochromator graphite
_diffrn_radiation_source 'fine-focus sealed tube'
_diffrn_radiation_type MoK\a
_diffrn_radiation_wavelength 0.71073
_diffrn_reflns_av_R_equivalents 0.0649
_diffrn_reflns_av_sigmaI/netI 0.0428
_diffrn_reflns_limit_h_max 17
_diffrn_reflns_limit_h_min -1
_diffrn_reflns_limit_k_max 20
_diffrn_reflns_limit_k_min -1
_diffrn_reflns_limit_l_max 43
_diffrn_reflns_limit_l_min -1
_diffrn_reflns_number 5360
_diffrn_reflns_theta_full 30.01
_diffrn_reflns_theta_max 30.01
_diffrn_reflns_theta_min 2.11
_diffrn_standards_decay_% ?
_diffrn_standards_interval_count 97
_diffrn_standards_number 3
_exptl_absorpt_coefficient_mu 1.320
_exptl_absorpt_correction_T_max 0.6778
_exptl_absorpt_correction_T_min 0.4251
_exptl_absorpt_correction_type psi-scan
_exptl_absorpt_process_details ?
_exptl_crystal_colour ?
_exptl_crystal_density_diffrn 1.897
_exptl_crystal_density_meas ?
_exptl_crystal_density_method 'not measured'
_exptl_crystal_description ?
_exptl_crystal_F_000 3264
_exptl_crystal_size_max 0.4
_exptl_crystal_size_mid 0.4
_exptl_crystal_size_min 0.1
_refine_diff_density_max 1.688
_refine_diff_density_min -1.642
_refine_diff_density_rms 0.210
_refine_ls_abs_structure_details 'Flack H D (1983), Acta Cryst. A39, 876-881'
_refine_ls_abs_structure_Flack 0.12(10)
_refine_ls_extinction_coef ?
_refine_ls_extinction_method none
_refine_ls_goodness_of_fit_ref 1.256
_refine_ls_hydrogen_treatment mixed
_refine_ls_matrix_type full
_refine_ls_number_parameters 414
_refine_ls_number_reflns 5222
_refine_ls_number_restraints 0
_refine_ls_restrained_S_all 1.256
_refine_ls_R_factor_all 0.0857
_refine_ls_R_factor_gt 0.0765
_refine_ls_shift/su_max 0.003
_refine_ls_shift/su_mean 0.000
_refine_ls_structure_factor_coef Fsqd
_refine_ls_weighting_details 'calc w=1/[\s^2^(Fo^2^)+(0.0450P)^2^+150.0000P] where P=(Fo^2^+2Fc^2^)/3'
_refine_ls_weighting_scheme calc
_refine_ls_wR_factor_gt 0.1864
_refine_ls_wR_factor_ref 0.1972
_reflns_number_gt 4875
_reflns_number_total 5222
_reflns_threshold_expression >2sigma(I)
_cod_original_sg_symbol_H-M 'C 2 2 2(1) '
_cod_database_code 1100169

loop_
_symmetry_equiv_pos_as_xyz
'x, y, z'
'-x, -y, z+1/2'
'-x, y, -z+1/2'
'x, -y, -z'
'x+1/2, y+1/2, z'
'-x+1/2, -y+1/2, z+1/2'
'-x+1/2, y+1/2, -z+1/2'
'x+1/2, -y+1/2, -z'

loop_
_atom_site_label
_atom_site_type_symbol
_atom_site_fract_x
_atom_site_fract_y
_atom_site_fract_z
_atom_site_U_iso_or_equiv
_atom_site_adp_type
_atom_site_occupancy
_atom_site_symmetry_multiplicity
_atom_site_calc_flag
_atom_site_refinement_flags
_atom_site_disorder_assembly
_atom_site_disorder_group
Pd1 Pd 0.09834(7) 0.34416(6) 0.26717(3) 0.02683(19) Uani 1 1 d . . .
Pd2 Pd 0.28696(9) 0.0000 0.5000 0.0262(3) Uani 1 2 d S . .
Pd3 Pd 0.07363(10) 0.0000 0.5000 0.0335(3) Uani 1 2 d S . .
N1A N -0.0247(12) 0.1278(9) 0.1455(5) 0.046(3) Uani 1 1 d . . .
C2A C -0.0859(12) 0.1844(10) 0.1646(5) 0.041(3) Uani 1 1 d . . .
H2A H -0.1563 0.1861 0.1578 0.049 Uiso 1 1 d R . .
N3A N -0.0451(9) 0.2415(8) 0.1954(4) 0.030(2) Uani 1 1 d . . .
C3AA C 0.0531(11) 0.2187(9) 0.1950(4) 0.031(3) Uani 1 1 d . . .
N4A N 0.1332(9) 0.2500(7) 0.2201(4) 0.031(2) Uani 1 1 d . . .
C5A C 0.2303(14) 0.2159(10) 0.2148(6) 0.046(4) Uani 1 1 d . . .
O5A O 0.3047(10) 0.2469(8) 0.2354(5) 0.058(3) Uani 1 1 d . . .
C6A C 0.2428(15) 0.1462(13) 0.1818(6) 0.056(5) Uani 1 1 d . . .
H6A H 0.3098 0.1254 0.1762 0.067 Uiso 1 1 d R . .
C7A C 0.1641(14) 0.1111(11) 0.1582(6) 0.052(4) Uani 1 1 d . . .
H7A H 0.1742 0.0628 0.1389 0.062 Uiso 1 1 d R . .
N8A N 0.0679(9) 0.1507(10) 0.1648(4) 0.040(3) Uani 1 1 d . . .
N1B N -0.1931(14) 0.5588(10) 0.3178(6) 0.064(5) Uani 1 1 d . . .
C2B C -0.2101(15) 0.5021(12) 0.2842(5) 0.052(4) Uani 1 1 d . . .
H2B H -0.2711 0.5008 0.2679 0.063 Uiso 1 1 d R . .
N3B N -0.1253(11) 0.4470(7) 0.2761(4) 0.039(3) Uani 1 1 d . . .
C3AB C -0.0548(11) 0.4704(9) 0.3050(4) 0.032(3) Uani 1 1 d . . .
N4B N 0.0406(12) 0.4369(8) 0.3115(4) 0.039(3) Uani 1 1 d . . .
C5B C 0.1011(14) 0.4662(11) 0.3453(5) 0.042(3) Uani 1 1 d . . .
O5B O 0.1862(11) 0.4337(9) 0.3532(4) 0.053(3) Uani 1 1 d . . .
C6B C 0.0510(17) 0.5357(14) 0.3726(5) 0.059(5) Uani 1 1 d . . .
H6B H 0.0843 0.5532 0.3982 0.071 Uiso 1 1 d R . .
C7B C -0.0411(18) 0.5735(13) 0.3630(5) 0.059(5) Uani 1 1 d . . .
H7B H -0.0664 0.6239 0.3782 0.071 Uiso 1 1 d R . .
N8B N -0.0959(14) 0.5358(9) 0.3300(4) 0.050(4) Uani 1 1 d . . .
N1C N 0.062(2) 0.2640(13) 0.4441(7) 0.092(8) Uani 1 1 d . . .
C2C C 0.013(2) 0.1951(15) 0.4623(6) 0.075(8) Uani 1 1 d . . .
H2C H -0.0582 0.1924 0.4675 0.090 Uiso 1 1 d R . .
N3C N 0.0866(14) 0.1281(9) 0.4743(4) 0.053(4) Uani 1 1 d . . .
C3AC C 0.1769(14) 0.1639(10) 0.4643(4) 0.040(4) Uani 1 1 d . . .
N4C N 0.2723(10) 0.1242(8) 0.4692(4) 0.035(2) Uani 1 1 d . . .
C5C C 0.3638(16) 0.1703(10) 0.4592(5) 0.046(4) Uani 1 1 d . . .
O5C O 0.4502(14) 0.1428(11) 0.4644(5) 0.075(4) Uani 1 1 d . . .
C6C C 0.340(2) 0.2615(14) 0.4375(8) 0.079(8) Uani 1 1 d . . .
H6C H 0.3949 0.2938 0.4254 0.094 Uiso 1 1 d R . .
C7C C 0.248(3) 0.2940(14) 0.4327(9) 0.088(9) Uani 1 1 d . . .
H7C H 0.2378 0.3524 0.4215 0.106 Uiso 1 1 d R . .
N8C N 0.1677(19) 0.2455(9) 0.4455(5) 0.068(6) Uani 1 1 d . . .
N1D N 0.2996(9) 0.1392(9) 0.6206(4) 0.043(3) Uani 1 1 d . . .
C2D C 0.3406(12) 0.1077(10) 0.5858(5) 0.040(3) Uani 1 1 d . . .
H2D H 0.4116 0.1118 0.5804 0.049 Uiso 1 1 d R . .
N3D N 0.2735(9) 0.0670(8) 0.5571(4) 0.030(2) Uani 1 1 d . . .
C3AD C 0.1821(12) 0.0747(9) 0.5765(4) 0.033(3) Uani 1 1 d . . .
N4D N 0.0880(11) 0.0487(8) 0.5620(4) 0.038(3) Uani 1 1 d . . .
C5D C 0.0014(12) 0.0577(10) 0.5893(6) 0.040(3) Uani 1 1 d . . .
O5D O -0.0838(9) 0.0319(8) 0.5777(4) 0.056(3) Uani 1 1 d . . .
C6D C 0.0229(16) 0.1028(12) 0.6306(6) 0.052(4) Uani 1 1 d . . .
H6D H -0.0327 0.1117 0.6495 0.063 Uiso 1 1 d R . .
C7D C 0.1150(16) 0.1324(13) 0.6437(5) 0.054(5) Uani 1 1 d . . .
H7D H 0.1247 0.1610 0.6705 0.065 Uiso 1 1 d R . .
N8D N 0.1985(11) 0.1169(10) 0.6149(4) 0.044(3) Uani 1 1 d . . .
O1W O 0.657(2) 0.2174(17) 0.4478(8) 0.129(9) Uani 1 1 d . . .
O2W O 0.3438(16) 0.3923(14) 0.2915(9) 0.125(8) Uani 1 1 d . . .
O3W O 0.499(2) 0.1414(12) 0.2406(6) 0.040(5) Uiso 0.50 1 d P . .
O4W O 0.482(4) 0.518(2) 0.250(2) 0.099(13) Uiso 0.50 1 d P . .
O5W O 0.783(4) 0.084(3) 0.4668(15) 0.178(18) Uiso 0.67 1 d P . .
O6W O 0.569(5) -0.008(8) 0.488(3) 0.15(3) Uiso 0.33 1 d P . .

loop_
_atom_site_aniso_label
_atom_site_aniso_U_11
_atom_site_aniso_U_22
_atom_site_aniso_U_33
_atom_site_aniso_U_23
_atom_site_aniso_U_13
_atom_site_aniso_U_12
Pd1 0.0296(4) 0.0214(3) 0.0295(4) -0.0001(4) -0.0008(4) -0.0021(4)
Pd2 0.0253(5) 0.0224(5) 0.0308(6) 0.0008(5) 0.000 0.000
Pd3 0.0243(6) 0.0354(7) 0.0409(7) -0.0065(7) 0.000 0.000
N1A 0.052(8) 0.039(7) 0.048(7) -0.009(6) -0.006(7) 0.002(6)
C2A 0.037(7) 0.032(6) 0.055(8) -0.011(6) -0.011(7) 0.001(6)
N3A 0.034(6) 0.031(5) 0.025(5) -0.004(4) -0.001(4) 0.004(5)
C3AA 0.038(7) 0.023(5) 0.032(6) 0.001(5) -0.004(6) 0.004(5)
N4A 0.030(5) 0.021(5) 0.041(6) -0.005(4) 0.005(5) 0.006(4)
C5A 0.049(9) 0.027(6) 0.063(10) 0.000(6) 0.029(8) 0.010(6)
O5A 0.052(7) 0.053(7) 0.070(8) -0.016(6) -0.002(7) 0.014(6)
C6A 0.054(10) 0.052(10) 0.062(10) -0.002(9) 0.024(8) 0.022(9)
C7A 0.051(10) 0.041(8) 0.063(10) -0.007(8) 0.021(8) 0.025(8)
N8A 0.036(6) 0.037(6) 0.046(6) -0.009(6) 0.002(5) 0.010(6)
N1B 0.070(11) 0.047(8) 0.077(11) -0.025(8) 0.037(9) 0.003(8)
C2B 0.074(11) 0.035(7) 0.048(8) 0.001(7) 0.015(8) 0.018(9)
N3B 0.064(9) 0.022(5) 0.032(6) 0.001(4) 0.005(5) 0.004(5)
C3AB 0.035(7) 0.028(6) 0.032(6) -0.004(5) 0.009(5) -0.005(5)
N4B 0.068(9) 0.024(5) 0.024(5) -0.004(4) 0.005(5) -0.007(6)
C5B 0.051(9) 0.041(7) 0.034(6) 0.006(6) -0.004(7) -0.021(8)
O5B 0.055(7) 0.056(7) 0.049(6) 0.004(5) -0.009(6) -0.019(7)
C6B 0.077(13) 0.067(11) 0.033(7) -0.017(8) 0.008(8) -0.029(11)
C7B 0.090(15) 0.058(10) 0.029(7) -0.017(7) 0.020(9) -0.006(11)
N8B 0.075(10) 0.033(6) 0.041(6) -0.010(5) 0.026(7) -0.005(7)
N1C 0.16(2) 0.057(11) 0.057(10) 0.003(9) -0.027(13) 0.060(14)
C2C 0.104(17) 0.075(13) 0.048(9) -0.005(10) -0.029(11) 0.073(14)
N3C 0.083(11) 0.033(6) 0.043(7) -0.013(5) -0.027(8) 0.029(7)
C3AC 0.068(9) 0.031(6) 0.021(5) 0.000(5) -0.009(6) -0.037(7)
N4C 0.046(7) 0.025(5) 0.033(5) 0.003(4) 0.005(5) -0.006(5)
C5C 0.076(11) 0.029(7) 0.034(7) -0.003(5) 0.011(7) -0.023(8)
O5C 0.087(11) 0.066(10) 0.070(9) -0.013(8) 0.011(9) -0.028(9)
C6C 0.12(2) 0.040(10) 0.074(14) 0.014(10) 0.020(15) -0.035(13)
C7C 0.14(3) 0.036(10) 0.088(17) 0.023(10) 0.012(18) 0.007(14)
N8C 0.132(17) 0.026(6) 0.046(8) 0.015(6) -0.010(11) -0.001(10)
N1D 0.028(6) 0.054(8) 0.047(7) -0.017(6) -0.014(5) 0.003(5)
C2D 0.038(8) 0.031(6) 0.053(8) -0.003(6) -0.012(7) -0.001(6)
N3D 0.031(5) 0.029(5) 0.031(5) 0.002(4) 0.001(4) 0.004(5)
C3AD 0.043(7) 0.026(5) 0.031(6) -0.001(5) -0.014(6) 0.003(6)
N4D 0.041(6) 0.028(5) 0.045(6) 0.003(5) 0.008(6) 0.007(5)
C5D 0.033(7) 0.031(7) 0.055(8) 0.007(7) 0.011(6) 0.002(6)
O5D 0.045(6) 0.047(6) 0.076(8) 0.001(6) 0.024(6) 0.007(5)
C6D 0.055(10) 0.047(9) 0.055(10) -0.004(8) 0.017(9) 0.013(8)
C7D 0.069(12) 0.059(11) 0.033(7) -0.001(7) -0.005(8) 0.005(9)
N8D 0.047(8) 0.051(7) 0.032(6) -0.007(5) -0.005(5) 0.007(6)
O1W 0.129(19) 0.132(19) 0.127(19) -0.022(16) 0.028(16) -0.053(17)
O2W 0.088(14) 0.104(14) 0.18(2) -0.022(15) -0.046(15) -0.026(13)

loop_
_atom_type_symbol
_atom_type_description
_atom_type_scat_dispersion_real
_atom_type_scat_dispersion_imag
_atom_type_scat_source
C C 0.0033 0.0016 'International Tables Vol C Tables 4.2.6.8 and 6.1.1.4'
H H 0.0000 0.0000 'International Tables Vol C Tables 4.2.6.8 and 6.1.1.4'
N N 0.0061 0.0033 'International Tables Vol C Tables 4.2.6.8 and 6.1.1.4'
O O 0.0106 0.0060 'International Tables Vol C Tables 4.2.6.8 and 6.1.1.4'
Pd Pd -0.9988 1.0072 'International Tables Vol C Tables 4.2.6.8 and 6.1.1.4'

loop_
_geom_angle_atom_site_label_1
_geom_angle_atom_site_label_2
_geom_angle_atom_site_label_3
_geom_angle
_geom_angle_site_symmetry_1
_geom_angle_site_symmetry_3
_geom_angle_publ_flag
N3A Pd1 N3B 169.2(5) 3 3 ?
N3A Pd1 N4A 88.6(5) 3 . ?
N3B Pd1 N4A 90.0(4) 3 . ?
N3A Pd1 N4B 89.5(4) 3 . ?
N3B Pd1 N4B 90.3(5) 3 . ?
N4A Pd1 N4B 171.4(5) . . ?
N3A Pd1 Pd1 84.6(3) 3 3 ?
N3B Pd1 Pd1 84.6(4) 3 3 ?
N4A Pd1 Pd1 86.0(3) . 3 ?
N4B Pd1 Pd1 85.5(4) . 3 ?
N3D Pd2 N3D 170.2(7) . 4_556 ?
N3D Pd2 N4C 91.2(5) . 4_556 ?
N3D Pd2 N4C 87.9(5) 4_556 4_556 ?
N3D Pd2 N4C 87.9(5) . . ?
N3D Pd2 N4C 91.2(5) 4_556 . ?
N4C Pd2 N4C 169.5(7) 4_556 . ?
N3D Pd2 Pd3 85.1(3) . . ?
N3D Pd2 Pd3 85.1(3) 4_556 . ?
N4C Pd2 Pd3 84.8(4) 4_556 . ?
N4C Pd2 Pd3 84.8(4) . . ?
N4D Pd3 N4D 169.6(8) . 4_556 ?
N4D Pd3 N3C 91.9(5) . . ?
N4D Pd3 N3C 87.3(5) 4_556 . ?
N4D Pd3 N3C 87.3(5) . 4_556 ?
N4D Pd3 N3C 91.9(5) 4_556 4_556 ?
N3C Pd3 N3C 170.6(10) . 4_556 ?
N4D Pd3 Pd2 84.8(4) . . ?
N4D Pd3 Pd2 84.8(4) 4_556 . ?
N3C Pd3 Pd2 85.3(5) . . ?
N3C Pd3 Pd2 85.3(5) 4_556 . ?
C2A N1A N8A 100.1(12) . . ?
N1A C2A N3A 118.4(14) . . ?
C3AA N3A C2A 102.1(12) . . ?
C3AA N3A Pd1 121.6(9) . 3 ?
C2A N3A Pd1 136.2(10) . 3 ?
N3A C3AA N4A 129.7(13) . . ?
N3A C3AA N8A 108.9(12) . . ?
N4A C3AA N8A 121.3(12) . . ?
C5A N4A C3AA 120.2(13) . . ?
C5A N4A Pd1 122.4(11) . . ?
C3AA N4A Pd1 117.4(9) . . ?
O5A C5A N4A 121.2(14) . . ?
O5A C5A C6A 122.1(15) . . ?
N4A C5A C6A 116.5(17) . . ?
C5A O5A O2W 137.6(11) . . ?
C5A O5A O3W 119.6(10) . . ?
O2W O5A O3W 102.4(7) . . ?
C7A C6A C5A 124.2(16) . . ?
C6A C7A N8A 115.7(14) . . ?
N1A N8A C3AA 110.5(12) . . ?
N1A N8A C7A 127.6(13) . . ?
C3AA N8A C7A 121.9(14) . . ?
C2B N1B N8B 102.1(14) . . ?
N1B C2B N3B 111.8(17) . . ?
C3AB N3B C2B 105.8(12) . . ?
C3AB N3B Pd1 121.0(11) . 3 ?
C2B N3B Pd1 133.1(12) . 3 ?
N3B C3AB N8B 107.6(14) . . ?
N3B C3AB N4B 129.7(13) . . ?
N8B C3AB N4B 122.6(14) . . ?
C3AB N4B C5B 121.5(13) . . ?
C3AB N4B Pd1 118.2(9) . . ?
C5B N4B Pd1 120.2(12) . . ?
O5B C5B N4B 122.8(16) . . ?
O5B C5B C6B 123.5(15) . . ?
N4B C5B C6B 113.6(16) . . ?
C5B O5B O2W 126.4(11) . . ?
C7B C6B C5B 123.3(16) . . ?
C6B C7B N8B 117.1(17) . . ?
C3AB N8B N1B 112.7(14) . . ?
C3AB N8B C7B 121.2(18) . . ?
N1B N8B C7B 126.1(15) . . ?
C2C N1C N8C 107.8(16) . . ?
N1C C2C N3C 109(2) . . ?
C3AC N3C C2C 104.8(18) . . ?
C3AC N3C Pd3 122.0(11) . . ?
C2C N3C Pd3 133.2(17) . . ?
N3C C3AC N8C 112.4(18) . . ?
N3C C3AC N4C 127.0(12) . . ?
N8C C3AC N4C 120.5(16) . . ?
C3AC N4C C5C 122.1(13) . . ?
C3AC N4C Pd2 120.5(9) . . ?
C5C N4C Pd2 116.9(11) . . ?
O5C C5C N4C 126.6(16) . . ?
O5C C5C C6C 122.9(18) . . ?
N4C C5C C6C 110.4(19) . . ?
C5C O5C O6W 145(2) . . ?
C5C O5C O1W 134.4(14) . . ?
O6W O5C O1W 80.8(19) . . ?
C7C C6C C5C 124(2) . . ?
C6C C7C N8C 119.3(19) . . ?
C7C N8C C3AC 123(2) . . ?
C7C N8C N1C 130.9(19) . . ?
C3AC N8C N1C 106.0(19) . . ?
C2D N1D N8D 101.5(12) . . ?
N1D C2D N3D 115.7(14) . . ?
C3AD N3D C2D 103.6(12) . . ?
C3AD N3D Pd2 120.5(9) . . ?
C2D N3D Pd2 135.8(10) . . ?
N3D C3AD N4D 128.9(12) . . ?
N3D C3AD N8D 107.0(13) . . ?
N4D C3AD N8D 124.0(14) . . ?
C3AD N4D C5D 119.4(13) . . ?
C3AD N4D Pd3 119.3(10) . . ?
C5D N4D Pd3 121.3(11) . . ?
O5D C5D N4D 120.9(16) . . ?
O5D C5D C6D 124.6(15) . . ?
N4D C5D C6D 114.4(14) . . ?
C7D C6D C5D 125.7(16) . . ?
C6D C7D N8D 115.9(15) . . ?
C3AD N8D N1D 112.1(13) . . ?
C3AD N8D C7D 120.3(14) . . ?
N1D N8D C7D 127.6(13) . . ?
O5W O1W O5C 104.3(14) . . ?
O5A O2W O5B 116.5(8) . . ?
O5A O2W O4W 109.0(15) . . ?
O5B O2W O4W 127.2(12) . . ?
O3W O3W N8B 136(4) 3_655 7_545 ?
O3W O3W O5A 95(4) 3_655 . ?
N8B O3W O5A 126.6(8) 7_545 . ?
O1W O5W O5D 137.1(19) . 4_656 ?
O6W O6W O5C 91(10) 4_556 . ?
O6W O6W O5C 73(10) 4_556 4_556 ?
O5C O6W O5C 112(2) . 4_556 ?

loop_
_geom_bond_atom_site_label_1
_geom_bond_atom_site_label_2
_geom_bond_distance
_geom_bond_site_symmetry_2
_geom_bond_publ_flag
Pd1 N3A 2.012(11) 3 ?
Pd1 N3B 2.037(11) 3 ?
Pd1 N4A 2.045(11) . ?
Pd1 N4B 2.062(12) . ?
Pd1 Pd1 2.7409(19) 3 ?
Pd2 N3D 2.016(11) . ?
Pd2 N3D 2.016(11) 4_556 ?
Pd2 N4C 2.059(11) 4_556 ?
Pd2 N4C 2.059(11) . ?
Pd2 Pd3 2.7441(18) . ?
Pd3 N4D 2.040(13) . ?
Pd3 N4D 2.040(13) 4_556 ?
Pd3 N3C 2.040(14) . ?
Pd3 N3C 2.040(14) 4_556 ?
N1A C2A 1.29(2) . ?
N1A N8A 1.372(19) . ?
C2A N3A 1.366(17) . ?
N3A C3AA 1.307(18) . ?
N3A Pd1 2.012(11) 3 ?
C3AA N4A 1.367(18) . ?
C3AA N8A 1.373(18) . ?
N4A C5A 1.355(19) . ?
C5A O5A 1.23(2) . ?
C5A C6A 1.45(2) . ?
O5A O2W 2.78(2) . ?
O5A O3W 2.94(3) . ?
C6A C7A 1.35(3) . ?
C7A N8A 1.383(18) . ?
N1B C2B 1.34(2) . ?
N1B N8B 1.35(3) . ?
C2B N3B 1.38(2) . ?
N3B C3AB 1.314(19) . ?
N3B Pd1 2.037(11) 3 ?
C3AB N8B 1.336(17) . ?
C3AB N4B 1.34(2) . ?
N4B C5B 1.366(19) . ?
C5B O5B 1.22(2) . ?
C5B C6B 1.47(2) . ?
O5B O2W 2.84(3) . ?
C6B C7B 1.34(3) . ?
C7B N8B 1.35(2) . ?
N1C C2C 1.31(4) . ?
N1C N8C 1.39(3) . ?
C2C N3C 1.413(19) . ?
N3C C3AC 1.31(2) . ?
C3AC N8C 1.332(19) . ?
C3AC N4C 1.37(2) . ?
N4C C5C 1.39(2) . ?
C5C O5C 1.19(2) . ?
C5C C6C 1.52(3) . ?
O5C O6W 2.78(11) . ?
O5C O1W 2.92(3) . ?
C6C C7C 1.28(4) . ?
C7C N8C 1.31(3) . ?
N1D C2D 1.28(2) . ?
N1D N8D 1.353(17) . ?
C2D N3D 1.369(18) . ?
N3D C3AD 1.322(19) . ?
C3AD N4D 1.344(19) . ?
C3AD N8D 1.348(17) . ?
N4D C5D 1.402(19) . ?
C5D O5D 1.21(2) . ?
C5D C6D 1.46(3) . ?
C6D C7D 1.32(3) . ?
C7D N8D 1.41(2) . ?
O1W O5W 2.61(6) . ?
O2W O4W 2.86(6) . ?
O3W O3W 0.58(4) 3_655 ?
O3W N8B 2.94(2) 7_545 ?
O5W O5D 2.76(5) 4_656 ?
O6W O6W 0.80(16) 4_556 ?
O6W O5C 2.90(10) 4_556 ?
